data_7062829
loop_
_publ_author_name
'Sheremetev, Aleksei B.'
'Kozeev, Andrei S.'
'Palysaeva, Nadezhda V.'
'Suponitsky, Kyrill Yu.'

_publ_section_title
;
 A mild and efficient synthesis of aminofurazans
;
_journal_issue 45
_journal_name_full 'New Journal of Chemistry'
_journal_page_first 21091
_journal_page_last 21097
_journal_paper_doi 10.1039/D3NJ03371F
_journal_volume 47
_journal_year 2023
_chemical_formula_moiety 'C4 H7 N3 O'
_chemical_formula_sum 'C4 H7 N3 O'
_chemical_formula_weight 113.13
_space_group_crystal_system triclinic
_space_group_IT_number 2
_space_group_name_Hall '-P 1'
_space_group_name_H-M_alt 'P -1'
_atom_sites_solution_hydrogens mixed
_atom_sites_solution_primary direct
_atom_sites_solution_secondary difmap
_audit_creation_method SHELXL-2014/6
_audit_update_record
;
2023-06-30 deposited with the CCDC.	2023-10-23 downloaded from the CCDC.
;
_cell_angle_alpha 106.629(7)
_cell_angle_beta 97.777(7)
_cell_angle_gamma 106.062(5)
_cell_formula_units_Z 4
_cell_length_a 6.8785(19)
_cell_length_b 8.749(2)
_cell_length_c 9.943(4)
_cell_measurement_reflns_used 1056
_cell_measurement_temperature 100(2)
_cell_measurement_theta_max 25.62
_cell_measurement_theta_min 2.58
_cell_volume 535.8(3)
_computing_cell_refinement 'SAINT (Bruker, 2014)'
_computing_data_collection 'APEX (Bruker, 2014)'
_computing_data_reduction 'SAINT (Bruker, 2014)'
_computing_molecular_graphics 'SHELXL-2014/6 (Sheldrick, 2014)'
_computing_publication_material 'SHELXL-2014/6 (Sheldrick, 2014) and PLATON (Spek, 2015)'
_computing_structure_refinement 'SHELXL-2014/6 (Sheldrick, 2014)'
_computing_structure_solution 'SHELXL-2014/6 (Sheldrick, 2014)'
_diffrn_ambient_temperature 100(2)
_diffrn_measured_fraction_theta_full 0.999
_diffrn_measured_fraction_theta_max 0.993
_diffrn_measurement_device_type 'Bruker APEX-II CCD'
_diffrn_measurement_method '\f and \w scans'
_diffrn_radiation_type MoK\a
_diffrn_radiation_wavelength 0.71073
_diffrn_reflns_av_R_equivalents 0.0383
_diffrn_reflns_av_unetI/netI 0.0611
_diffrn_reflns_Laue_measured_fraction_full 0.999
_diffrn_reflns_Laue_measured_fraction_max 0.993
_diffrn_reflns_limit_h_max 9
_diffrn_reflns_limit_h_min -9
_diffrn_reflns_limit_k_max 11
_diffrn_reflns_limit_k_min -11
_diffrn_reflns_limit_l_max 13
_diffrn_reflns_limit_l_min -13
_diffrn_reflns_number 5549
_diffrn_reflns_point_group_measured_fraction_full 0.999
_diffrn_reflns_point_group_measured_fraction_max 0.993
_diffrn_reflns_theta_full 25.242
_diffrn_reflns_theta_max 27.995
_diffrn_reflns_theta_min 2.198
_diffrn_source 'sealed tube'
_exptl_absorpt_coefficient_mu 0.106
_exptl_absorpt_correction_type none
_exptl_crystal_colour colorless
_exptl_crystal_density_diffrn 1.402
_exptl_crystal_description needle
_exptl_crystal_F_000 240
_exptl_crystal_size_max 0.19
_exptl_crystal_size_mid 0.03
_exptl_crystal_size_min 0.02
_refine_diff_density_max 0.252
_refine_diff_density_min -0.214
_refine_diff_density_rms 0.049
_refine_ls_extinction_method none
_refine_ls_goodness_of_fit_ref 0.983
_refine_ls_hydrogen_treatment mixed
_refine_ls_matrix_type full
_refine_ls_number_parameters 163
_refine_ls_number_reflns 2564
_refine_ls_number_restraints 0
_refine_ls_restrained_S_all 0.983
_refine_ls_R_factor_all 0.0785
_refine_ls_R_factor_gt 0.0447
_refine_ls_shift/su_max 0.000
_refine_ls_shift/su_mean 0.000
_refine_ls_structure_factor_coef Fsqd
_refine_ls_weighting_details 'w=1/[\s^2^(Fo^2^)+(0.0480P)^2^] where P=(Fo^2^+2Fc^2^)/3'
_refine_ls_weighting_scheme calc
_refine_ls_wR_factor_gt 0.0900
_refine_ls_wR_factor_ref 0.1031
_reflns_Friedel_coverage 0.000
_reflns_number_gt 1734
_reflns_number_total 2564
_reflns_threshold_expression 'I > 2\s(I)'
_cod_data_source_file d3nj03371f2.cif
_cod_data_source_block sh202
_cod_depositor_comments 'Adding full bibliography for 7062829--7062832.cif.'
_cod_database_code 7062829
_shelx_space_group_comment
;
The symmetry employed for this shelxl refinement is uniquely defined
by the following loop, which should always be used as a source of
symmetry information in preference to the above space-group names.
They are only intended as comments.
;
_shelxl_version_number 2014/6

loop_
_space_group_symop_operation_xyz
'x, y, z'
'-x, -y, -z'

loop_
_atom_site_label
_atom_site_type_symbol
_atom_site_fract_x
_atom_site_fract_y
_atom_site_fract_z
_atom_site_U_iso_or_equiv
_atom_site_adp_type
_atom_site_occupancy
_atom_site_site_symmetry_order
_atom_site_calc_flag
_atom_site_refinement_flags_posn
_atom_site_refinement_flags_adp
_atom_site_refinement_flags_occupancy
_atom_site_disorder_assembly
_atom_site_disorder_group
O1 O -0.25553(17) 0.41245(14) 0.74899(12) 0.0219(3) Uani 1 1 d . . . . .
N1 N -0.3468(2) 0.46739(17) 0.86470(15) 0.0201(3) Uani 1 1 d . . . . .
N2 N -0.0550(2) 0.52276(17) 0.77548(15) 0.0205(3) Uani 1 1 d . . . . .
N3 N -0.2258(3) 0.6948(2) 1.08430(16) 0.0238(4) Uani 1 1 d . . . . .
H1 H -0.343(3) 0.664(2) 1.1066(19) 0.029(5) Uiso 1 1 d . . . . .
H2 H -0.134(3) 0.798(3) 1.136(2) 0.033(5) Uiso 1 1 d . . . . .
C1 C -0.2042(2) 0.6045(2) 0.95567(17) 0.0172(4) Uani 1 1 d . . . . .
C2 C -0.0208(2) 0.6389(2) 0.89896(17) 0.0171(4) Uani 1 1 d . . . . .
C3 C 0.1788(3) 0.7816(2) 0.96918(18) 0.0197(4) Uani 1 1 d . . . . .
H3A H 0.2230 0.7884 1.0703 0.024 Uiso 1 1 calc R U . . .
H3B H 0.1554 0.8888 0.9711 0.024 Uiso 1 1 calc R U . . .
C4 C 0.3528(3) 0.7632(2) 0.89258(18) 0.0228(4) Uani 1 1 d . . . . .
H4A H 0.4819 0.8561 0.9468 0.034 Uiso 1 1 calc R U . . .
H4B H 0.3155 0.7665 0.7950 0.034 Uiso 1 1 calc R U . . .
H4C H 0.3730 0.6551 0.8867 0.034 Uiso 1 1 calc R U . . .
O1' O 0.23888(18) 0.13241(14) 0.26242(13) 0.0246(3) Uani 1 1 d . . . . .
N1' N 0.3407(2) 0.28702(17) 0.37605(15) 0.0214(3) Uani 1 1 d . . . . .
N2' N 0.0399(2) 0.06079(17) 0.27733(15) 0.0224(3) Uani 1 1 d . . . . .
N3' N 0.2397(3) 0.4383(2) 0.57471(17) 0.0285(4) Uani 1 1 d . . . . .
H1' H 0.359(3) 0.521(2) 0.6040(18) 0.024(5) Uiso 1 1 d . . . . .
H2' H 0.146(3) 0.451(2) 0.625(2) 0.028(5) Uiso 1 1 d . . . . .
C1' C 0.2047(3) 0.3062(2) 0.45461(18) 0.0183(4) Uani 1 1 d . . . . .
C2' C 0.0154(3) 0.16320(19) 0.39198(17) 0.0177(4) Uani 1 1 d . . . . .
C3' C -0.1795(3) 0.1324(2) 0.44608(18) 0.0200(4) Uani 1 1 d . . . . .
H3'A H -0.2330 0.2272 0.4500 0.024 Uiso 1 1 calc R U . . .
H3'B H -0.1460 0.1308 0.5456 0.024 Uiso 1 1 calc R U . . .
C4' C -0.3497(3) -0.0334(2) 0.35243(19) 0.0250(4) Uani 1 1 d . . . . .
H4'A H -0.4759 -0.0430 0.3895 0.037 Uiso 1 1 calc R U . . .
H4'B H -0.3026 -0.1287 0.3549 0.037 Uiso 1 1 calc R U . . .
H4'C H -0.3800 -0.0349 0.2528 0.037 Uiso 1 1 calc R U . . .

loop_
_atom_site_aniso_label
_atom_site_aniso_U_11
_atom_site_aniso_U_22
_atom_site_aniso_U_33
_atom_site_aniso_U_23
_atom_site_aniso_U_13
_atom_site_aniso_U_12
O1 0.0182(6) 0.0193(6) 0.0220(6) 0.0005(5) 0.0083(5) 0.0016(5)
N1 0.0191(7) 0.0192(7) 0.0200(8) 0.0021(6) 0.0102(6) 0.0050(6)
N2 0.0161(7) 0.0188(7) 0.0239(8) 0.0058(7) 0.0065(6) 0.0021(6)
N3 0.0199(9) 0.0205(8) 0.0231(8) -0.0007(7) 0.0110(7) 0.0002(7)
C1 0.0166(9) 0.0153(8) 0.0197(9) 0.0054(7) 0.0060(7) 0.0049(7)
C2 0.0172(9) 0.0162(8) 0.0180(9) 0.0048(7) 0.0055(7) 0.0061(7)
C3 0.0175(9) 0.0180(8) 0.0206(9) 0.0038(7) 0.0047(7) 0.0041(7)
C4 0.0190(9) 0.0218(9) 0.0248(10) 0.0049(8) 0.0076(7) 0.0042(7)
O1' 0.0192(6) 0.0198(6) 0.0260(7) -0.0010(5) 0.0100(5) -0.0002(5)
N1' 0.0213(8) 0.0138(7) 0.0206(8) -0.0030(6) 0.0058(6) 0.0016(6)
N2' 0.0171(8) 0.0196(7) 0.0263(8) 0.0041(7) 0.0088(6) 0.0016(6)
N3' 0.0194(9) 0.0248(9) 0.0248(9) -0.0065(7) 0.0099(7) -0.0044(7)
C1' 0.0185(9) 0.0164(8) 0.0192(9) 0.0051(7) 0.0062(7) 0.0045(7)
C2' 0.0207(9) 0.0155(8) 0.0177(9) 0.0057(7) 0.0059(7) 0.0065(7)
C3' 0.0194(9) 0.0190(8) 0.0189(9) 0.0037(7) 0.0072(7) 0.0040(7)
C4' 0.0207(9) 0.0240(9) 0.0239(9) 0.0034(8) 0.0096(8) 0.0005(7)

loop_
_atom_type_symbol
_atom_type_description
_atom_type_scat_dispersion_real
_atom_type_scat_dispersion_imag
_atom_type_scat_source
C C 0.0033 0.0016 'International Tables Vol C Tables 4.2.6.8 and 6.1.1.4'
H H 0.0000 0.0000 'International Tables Vol C Tables 4.2.6.8 and 6.1.1.4'
N N 0.0061 0.0033 'International Tables Vol C Tables 4.2.6.8 and 6.1.1.4'
O O 0.0106 0.0060 'International Tables Vol C Tables 4.2.6.8 and 6.1.1.4'

loop_
_geom_angle_atom_site_label_1
_geom_angle_atom_site_label_2
_geom_angle_atom_site_label_3
_geom_angle
_geom_angle_site_symmetry_1
_geom_angle_site_symmetry_3
_geom_angle_publ_flag
N2 O1 N1 109.73(12) . . ?
C1 N1 O1 105.22(13) . . ?
C2 N2 O1 107.02(13) . . ?
C1 N3 H1 118.2(13) . . ?
C1 N3 H2 121.2(12) . . ?
H1 N3 H2 118.8(17) . . ?
N1 C1 N3 124.51(15) . . ?
N1 C1 C2 109.34(14) . . ?
N3 C1 C2 126.12(15) . . ?
N2 C2 C1 108.69(14) . . ?
N2 C2 C3 124.43(15) . . ?
C1 C2 C3 126.87(15) . . ?
C2 C3 C4 113.07(14) . . ?
C2 C3 H3A 109.0 . . ?
C4 C3 H3A 109.0 . . ?
C2 C3 H3B 109.0 . . ?
C4 C3 H3B 109.0 . . ?
H3A C3 H3B 107.8 . . ?
C3 C4 H4A 109.5 . . ?
C3 C4 H4B 109.5 . . ?
H4A C4 H4B 109.5 . . ?
C3 C4 H4C 109.5 . . ?
H4A C4 H4C 109.5 . . ?
H4B C4 H4C 109.5 . . ?
N2' O1' N1' 109.91(11) . . ?
C1' N1' O1' 105.17(13) . . ?
C2' N2' O1' 107.12(13) . . ?
C1' N3' H1' 119.9(12) . . ?
C1' N3' H2' 123.5(13) . . ?
H1' N3' H2' 116.5(17) . . ?
N1' C1' N3' 124.60(16) . . ?
N1' C1' C2' 109.33(15) . . ?
N3' C1' C2' 126.07(15) . . ?
N2' C2' C1' 108.46(15) . . ?
N2' C2' C3' 124.06(15) . . ?
C1' C2' C3' 127.48(15) . . ?
C2' C3' C4' 113.26(14) . . ?
C2' C3' H3'A 108.9 . . ?
C4' C3' H3'A 108.9 . . ?
C2' C3' H3'B 108.9 . . ?
C4' C3' H3'B 108.9 . . ?
H3'A C3' H3'B 107.7 . . ?
C3' C4' H4'A 109.5 . . ?
C3' C4' H4'B 109.5 . . ?
H4'A C4' H4'B 109.5 . . ?
C3' C4' H4'C 109.5 . . ?
H4'A C4' H4'C 109.5 . . ?
H4'B C4' H4'C 109.5 . . ?

loop_
_geom_bond_atom_site_label_1
_geom_bond_atom_site_label_2
_geom_bond_distance
_geom_bond_site_symmetry_2
_geom_bond_publ_flag
O1 N2 1.3869(17) . ?
O1 N1 1.4123(17) . ?
N1 C1 1.307(2) . ?
N2 C2 1.293(2) . ?
N3 C1 1.349(2) . ?
N3 H1 0.86(2) . ?
N3 H2 0.90(2) . ?
C1 C2 1.442(2) . ?
C2 C3 1.491(2) . ?
C3 C4 1.524(2) . ?
C3 H3A 0.9900 . ?
C3 H3B 0.9900 . ?
C4 H4A 0.9800 . ?
C4 H4B 0.9800 . ?
C4 H4C 0.9800 . ?
O1' N2' 1.3859(17) . ?
O1' N1' 1.4085(17) . ?
N1' C1' 1.313(2) . ?
N2' C2' 1.297(2) . ?
N3' C1' 1.341(2) . ?
N3' H1' 0.88(2) . ?
N3' H2' 0.88(2) . ?
C1' C2' 1.443(2) . ?
C2' C3' 1.496(2) . ?
C3' C4' 1.528(2) . ?
C3' H3'A 0.9900 . ?
C3' H3'B 0.9900 . ?
C4' H4'A 0.9800 . ?
C4' H4'B 0.9800 . ?
C4' H4'C 0.9800 . ?

loop_
_geom_torsion_atom_site_label_1
_geom_torsion_atom_site_label_2
_geom_torsion_atom_site_label_3
_geom_torsion_atom_site_label_4
_geom_torsion
_geom_torsion_site_symmetry_1
_geom_torsion_site_symmetry_2
_geom_torsion_site_symmetry_3
_geom_torsion_site_symmetry_4
_geom_torsion_publ_flag
N2 O1 N1 C1 -0.21(16) . . . . ?
N1 O1 N2 C2 0.18(16) . . . . ?
O1 N1 C1 N3 -177.74(14) . . . . ?
O1 N1 C1 C2 0.16(17) . . . . ?
O1 N2 C2 C1 -0.08(17) . . . . ?
O1 N2 C2 C3 178.96(14) . . . . ?
N1 C1 C2 N2 -0.05(18) . . . . ?
N3 C1 C2 N2 177.81(15) . . . . ?
N1 C1 C2 C3 -179.06(16) . . . . ?
N3 C1 C2 C3 -1.2(3) . . . . ?
N2 C2 C3 C4 -9.0(2) . . . . ?
C1 C2 C3 C4 169.82(15) . . . . ?
N2' O1' N1' C1' -0.51(16) . . . . ?
N1' O1' N2' C2' 0.49(16) . . . . ?
O1' N1' C1' N3' 179.85(15) . . . . ?
O1' N1' C1' C2' 0.34(17) . . . . ?
O1' N2' C2' C1' -0.27(17) . . . . ?
O1' N2' C2' C3' 179.86(14) . . . . ?
N1' C1' C2' N2' -0.05(19) . . . . ?
N3' C1' C2' N2' -179.55(16) . . . . ?
N1' C1' C2' C3' 179.82(15) . . . . ?
N3' C1' C2' C3' 0.3(3) . . . . ?
N2' C2' C3' C4' 0.0(2) . . . . ?
C1' C2' C3' C4' -179.83(16) . . . . ?
